data_7116322
loop_
_publ_author_name
'Xiao-Meng Zhang'
'Chao-Wei Zhao'
'Jian-Ping Ma'
'Yang Yu'
'Qi-Kui Liu'
'Yu-Bin Dong'

_publ_section_title
;
 A Ni(II)-MOF: reversible guest adsorption and heterogeneous catalytic
 properties for silylcyanation of aromatic aldehydes
;
_journal_name_full Chem.Commun.
_journal_page_first 839
_journal_paper_doi 10.1039/C4cc08003C
_journal_volume 51
_journal_year 2015
_chemical_formula_sum 'C38 H32 Cl2 I1.5 N12 Ni'
_chemical_formula_weight 976.72
_chemical_name_systematic
; 
 ? 
;
_space_group_IT_number 15
_symmetry_cell_setting monoclinic
_symmetry_space_group_name_Hall '-C 2yc'
_symmetry_space_group_name_H-M 'C 1 2/c 1'
_atom_sites_solution_hydrogens geom
_atom_sites_solution_primary direct
_atom_sites_solution_secondary difmap
_audit_creation_method SHELXL-97
_cell_angle_alpha 90.00
_cell_angle_beta 130.190(9)
_cell_angle_gamma 90.00
_cell_formula_units_Z 4
_cell_length_a 18.421(13)
_cell_length_b 20.910(14)
_cell_length_c 13.545(10)
_cell_measurement_reflns_used 2098
_cell_measurement_temperature 173(2)
_cell_measurement_theta_max 22.967
_cell_measurement_theta_min 2.769
_cell_volume 3986(5)
_computing_cell_refinement 'Bruker SMART'
_computing_data_collection 'Bruker SMART'
_computing_data_reduction 'Bruker SAINT'
_computing_molecular_graphics 'Bruker SHELXTL'
_computing_publication_material 'Bruker SHELXTL'
_computing_structure_refinement 'SHELXL-97 (Sheldrick, 1997)'
_computing_structure_solution 'SHELXS-97 (Sheldrick, 1990)'
_diffrn_ambient_temperature 173(2)
_diffrn_measured_fraction_theta_full 0.998
_diffrn_measured_fraction_theta_max 0.998
_diffrn_measurement_device_type 'CCD area detector'
_diffrn_measurement_method 'phi and omega scans'
_diffrn_radiation_monochromator graphite
_diffrn_radiation_source 'fine-focus sealed tube'
_diffrn_radiation_type MoK\a
_diffrn_radiation_wavelength 0.71073
_diffrn_reflns_av_R_equivalents 0.0654
_diffrn_reflns_av_sigmaI/netI 0.0811
_diffrn_reflns_limit_h_max 16
_diffrn_reflns_limit_h_min -22
_diffrn_reflns_limit_k_max 25
_diffrn_reflns_limit_k_min -24
_diffrn_reflns_limit_l_max 16
_diffrn_reflns_limit_l_min -12
_diffrn_reflns_number 10388
_diffrn_reflns_theta_full 25.50
_diffrn_reflns_theta_max 25.50
_diffrn_reflns_theta_min 1.74
_exptl_absorpt_coefficient_mu 1.828
_exptl_absorpt_correction_T_max 0.848
_exptl_absorpt_correction_T_min 0.803
_exptl_absorpt_correction_type multi-scan
_exptl_absorpt_process_details sadabs
_exptl_crystal_colour brown
_exptl_crystal_density_diffrn 1.628
_exptl_crystal_density_method 'not measured'
_exptl_crystal_description block
_exptl_crystal_F_000 1942
_exptl_crystal_size_max 0.15
_exptl_crystal_size_mid 0.10
_exptl_crystal_size_min 0.09
_refine_diff_density_max 1.031
_refine_diff_density_min -0.672
_refine_diff_density_rms 0.121
_refine_ls_extinction_method none
_refine_ls_goodness_of_fit_ref 1.128
_refine_ls_hydrogen_treatment constr
_refine_ls_matrix_type full
_refine_ls_number_parameters 270
_refine_ls_number_reflns 3719
_refine_ls_number_restraints 0
_refine_ls_restrained_S_all 1.128
_refine_ls_R_factor_all 0.1167
_refine_ls_R_factor_gt 0.0837
_refine_ls_shift/su_max 0.000
_refine_ls_shift/su_mean 0.000
_refine_ls_structure_factor_coef Fsqd
_refine_ls_weighting_details 'calc w=1/[\s^2^(Fo^2^)+(0.0818P)^2^+44.3968P] where P=(Fo^2^+2Fc^2^)/3'
_refine_ls_weighting_scheme calc
_refine_ls_wR_factor_gt 0.2105
_refine_ls_wR_factor_ref 0.2247
_reflns_number_gt 2666
_reflns_number_total 3719
_reflns_threshold_expression >2sigma(I)
_cod_data_source_file c4cc08003c2.cif
_cod_data_source_block 131107bm
_cod_original_sg_symbol_H-M C2/c
_cod_original_formula_sum 'C38 H32 Cl2 I1.50 N12 Ni'
_cod_database_code 7116322

loop_
_symmetry_equiv_pos_as_xyz
'x, y, z'
'-x, y, -z+1/2'
'x+1/2, y+1/2, z'
'-x+1/2, y+1/2, -z+1/2'
'-x, -y, -z'
'x, -y, z-1/2'
'-x+1/2, -y+1/2, -z'
'x+1/2, -y+1/2, z-1/2'

loop_
_atom_site_label
_atom_site_type_symbol
_atom_site_fract_x
_atom_site_fract_y
_atom_site_fract_z
_atom_site_U_iso_or_equiv
_atom_site_adp_type
_atom_site_occupancy
_atom_site_symmetry_multiplicity
_atom_site_calc_flag
_atom_site_refinement_flags
_atom_site_disorder_group
N4 N 0.1023(5) 0.0546(3) 1.0154(6) 0.0301(15) Uani 1 1 d . .
C2 C 0.0894(6) 0.0994(3) 0.9341(7) 0.0290(16) Uani 1 1 d . .
H2 H 0.0294 0.1147 0.8596 0.035 Uiso 1 1 calc R .
N5 N 0.1733(5) 0.1194(3) 0.9734(6) 0.0308(15) Uani 1 1 d . .
N6 N 0.2453(5) 0.0849(3) 1.0815(7) 0.0386(16) Uani 1 1 d . .
Ni1 Ni 0.5000 0.5000 0.5000 0.0260(4) Uani 1 2 d S .
Cl1 Cl 0.38692(14) 0.47752(9) 0.26969(18) 0.0339(5) Uani 1 1 d . .
N1 N 0.3872(4) 0.3558(3) 0.5901(6) 0.0271(14) Uani 1 1 d . .
C4 C 0.1390(6) 0.2190(3) 0.8596(7) 0.0301(17) Uani 1 1 d . .
H4 H 0.0922 0.2276 0.8673 0.036 Uiso 1 1 calc R .
N3 N 0.4054(5) 0.3169(3) 0.5266(7) 0.0399(17) Uani 1 1 d . .
C6 C 0.2241(6) 0.2491(3) 0.7899(7) 0.0314(17) Uani 1 1 d . .
C7 C 0.2782(5) 0.1927(4) 0.8431(7) 0.0308(17) Uani 1 1 d . .
C14 C 0.2287(6) 0.3439(4) 0.6681(8) 0.0353(18) Uani 1 1 d . .
H14 H 0.1803 0.3679 0.6573 0.042 Uiso 1 1 calc R .
C9 C 0.3493(6) 0.1876(4) 0.8215(8) 0.0318(17) Uani 1 1 d . .
C17 C 0.3695(5) 0.2718(3) 0.6972(7) 0.0295(17) Uani 1 1 d . .
H17 H 0.4160 0.2470 0.7046 0.035 Uiso 1 1 calc R .
N2 N 0.4493(5) 0.4183(3) 0.5318(6) 0.0300(14) Uani 1 1 d . .
C16 C 0.3427(6) 0.3309(4) 0.6381(7) 0.0305(17) Uani 1 1 d . .
C8 C 0.2614(6) 0.1494(3) 0.9037(7) 0.0302(17) Uani 1 1 d . .
H8 H 0.2970 0.1109 0.9396 0.036 Uiso 1 1 calc R .
C13 C 0.2568(6) 0.2847(3) 0.7304(7) 0.0299(17) Uani 1 1 d . .
C12 C 0.3274(5) 0.2496(4) 0.7454(7) 0.0320(17) Uani 1 1 d . .
C1 C 0.1988(6) 0.0477(4) 1.1025(8) 0.0373(19) Uani 1 1 d . .
H1 H 0.2299 0.0184 1.1726 0.045 Uiso 1 1 calc R .
C5 C 0.1541(6) 0.2624(4) 0.7968(7) 0.0324(17) Uani 1 1 d . .
H5 H 0.1172 0.3004 0.7597 0.039 Uiso 1 1 calc R .
C15 C 0.2725(6) 0.3672(4) 0.6218(8) 0.0353(18) Uani 1 1 d . .
H15 H 0.2547 0.4075 0.5796 0.042 Uiso 1 1 calc R .
C19 C 0.4136(6) 0.4155(3) 0.5922(7) 0.0307(17) Uani 1 1 d . .
H19 H 0.4078 0.4509 0.6308 0.037 Uiso 1 1 calc R .
C18 C 0.4419(6) 0.3567(3) 0.4945(7) 0.0329(18) Uani 1 1 d . .
H18 H 0.4618 0.3434 0.4483 0.040 Uiso 1 1 calc R .
C10 C 0.3345(7) 0.1274(4) 0.7471(9) 0.041(2) Uani 1 1 d . .
H10A H 0.3508 0.0897 0.8011 0.062 Uiso 1 1 calc R .
H10B H 0.3753 0.1290 0.7244 0.062 Uiso 1 1 calc R .
H10C H 0.2679 0.1247 0.6681 0.062 Uiso 1 1 calc R .
C11 C 0.4521(6) 0.1893(4) 0.9526(8) 0.044(2) Uani 1 1 d . .
H11A H 0.4586 0.2252 1.0044 0.066 Uiso 1 1 calc R .
H11B H 0.4969 0.1946 0.9372 0.066 Uiso 1 1 calc R .
H11C H 0.4656 0.1492 0.9991 0.066 Uiso 1 1 calc R .
C3 C 0.1914(5) 0.1634(4) 0.9108(7) 0.0308(17) Uani 1 1 d . .
I1 I 0.40869(18) 1.01785(12) 0.5617(3) 0.0504(7) Uani 0.25 1 d P 1
I2 I 0.42911(13) 0.95667(8) 0.74981(19) 0.0292(5) Uani 0.25 1 d P 1
I3 I 0.4707(5) 0.9937(2) 0.5756(7) 0.183(3) Uani 0.25 1 d P 2

loop_
_atom_site_aniso_label
_atom_site_aniso_U_11
_atom_site_aniso_U_22
_atom_site_aniso_U_33
_atom_site_aniso_U_23
_atom_site_aniso_U_13
_atom_site_aniso_U_12
N4 0.048(4) 0.021(3) 0.033(4) -0.002(3) 0.032(3) -0.003(3)
C2 0.036(4) 0.026(4) 0.028(4) -0.001(3) 0.022(4) 0.001(3)
N5 0.042(4) 0.029(3) 0.031(4) 0.002(3) 0.028(3) -0.001(3)
N6 0.041(4) 0.042(4) 0.035(4) 0.003(3) 0.025(4) 0.000(3)
Ni1 0.0413(8) 0.0198(7) 0.0281(7) -0.0001(5) 0.0274(7) 0.0000(6)
Cl1 0.0476(12) 0.0302(10) 0.0292(10) -0.0023(8) 0.0272(10) -0.0013(8)
N1 0.038(4) 0.023(3) 0.028(3) -0.002(3) 0.025(3) -0.003(3)
C4 0.039(4) 0.030(4) 0.032(4) -0.005(3) 0.027(4) -0.004(3)
N3 0.058(5) 0.030(4) 0.048(4) -0.002(3) 0.042(4) -0.004(3)
C6 0.044(5) 0.027(4) 0.029(4) -0.005(3) 0.026(4) -0.008(3)
C7 0.038(4) 0.032(4) 0.028(4) -0.002(3) 0.023(4) -0.007(3)
C14 0.046(5) 0.032(4) 0.037(5) 0.001(3) 0.031(4) 0.000(4)
C9 0.037(4) 0.030(4) 0.035(4) 0.005(3) 0.026(4) 0.000(3)
C17 0.034(4) 0.032(4) 0.029(4) -0.002(3) 0.023(4) -0.002(3)
N2 0.041(4) 0.028(3) 0.029(4) 0.000(3) 0.026(3) -0.001(3)
C16 0.040(5) 0.031(4) 0.028(4) -0.007(3) 0.025(4) -0.008(3)
C8 0.044(5) 0.020(4) 0.030(4) -0.004(3) 0.025(4) -0.005(3)
C13 0.041(4) 0.024(4) 0.029(4) -0.003(3) 0.024(4) -0.008(3)
C12 0.035(4) 0.035(4) 0.023(4) -0.001(3) 0.017(4) -0.008(3)
C1 0.045(5) 0.035(4) 0.035(5) 0.006(4) 0.028(4) 0.002(4)
C5 0.040(5) 0.031(4) 0.028(4) -0.002(3) 0.023(4) -0.005(3)
C15 0.051(5) 0.027(4) 0.038(5) 0.002(3) 0.033(4) -0.004(4)
C19 0.044(5) 0.027(4) 0.031(4) -0.003(3) 0.029(4) -0.001(3)
C18 0.045(5) 0.027(4) 0.035(4) 0.002(3) 0.030(4) 0.001(3)
C10 0.058(6) 0.033(4) 0.050(5) 0.003(4) 0.042(5) 0.005(4)
C11 0.044(5) 0.050(5) 0.036(5) 0.004(4) 0.026(4) -0.005(4)
C3 0.037(4) 0.032(4) 0.024(4) 0.000(3) 0.020(4) -0.007(3)
I1 0.0318(13) 0.0423(14) 0.0598(16) 0.0157(12) 0.0218(12) 0.0145(11)
I2 0.0284(10) 0.0196(9) 0.0374(11) -0.0032(8) 0.0202(9) -0.0011(7)
I3 0.170(6) 0.081(3) 0.183(6) -0.048(4) 0.062(5) -0.067(4)

loop_
_atom_type_symbol
_atom_type_description
_atom_type_scat_dispersion_real
_atom_type_scat_dispersion_imag
_atom_type_scat_source
C C 0.0033 0.0016 'International Tables Vol C Tables 4.2.6.8 and 6.1.1.4'
H H 0.0000 0.0000 'International Tables Vol C Tables 4.2.6.8 and 6.1.1.4'
N N 0.0061 0.0033 'International Tables Vol C Tables 4.2.6.8 and 6.1.1.4'
Cl Cl 0.1484 0.1585 'International Tables Vol C Tables 4.2.6.8 and 6.1.1.4'
Ni Ni 0.3393 1.1124 'International Tables Vol C Tables 4.2.6.8 and 6.1.1.4'
I I -0.4742 1.8119 'International Tables Vol C Tables 4.2.6.8 and 6.1.1.4'

loop_
_geom_angle_atom_site_label_1
_geom_angle_atom_site_label_2
_geom_angle_atom_site_label_3
_geom_angle
_geom_angle_site_symmetry_1
_geom_angle_site_symmetry_3
C2 N4 C1 103.0(6) . .
C2 N4 Ni1 128.7(5) . 4_546
C1 N4 Ni1 127.9(5) . 4_546
N5 C2 N4 110.1(7) . .
N5 C2 H2 124.9 . .
N4 C2 H2 124.9 . .
C2 N5 N6 109.3(6) . .
C2 N5 C3 128.2(7) . .
N6 N5 C3 122.1(6) . .
C1 N6 N5 102.9(7) . .
N4 Ni1 N4 180.0(4) 8 4_556
N4 Ni1 N2 88.5(2) 8 5_666
N4 Ni1 N2 91.5(2) 4_556 5_666
N4 Ni1 N2 91.5(2) 8 .
N4 Ni1 N2 88.5(2) 4_556 .
N2 Ni1 N2 180.000(1) 5_666 .
N4 Ni1 Cl1 90.39(18) 8 5_666
N4 Ni1 Cl1 89.61(18) 4_556 5_666
N2 Ni1 Cl1 88.84(18) 5_666 5_666
N2 Ni1 Cl1 91.16(18) . 5_666
N4 Ni1 Cl1 89.61(18) 8 .
N4 Ni1 Cl1 90.39(18) 4_556 .
N2 Ni1 Cl1 91.16(18) 5_666 .
N2 Ni1 Cl1 88.84(18) . .
Cl1 Ni1 Cl1 180.0 5_666 .
C19 N1 N3 109.6(6) . .
C19 N1 C16 129.6(6) . .
N3 N1 C16 120.8(6) . .
C3 C4 C5 120.5(7) . .
C3 C4 H4 119.7 . .
C5 C4 H4 119.7 . .
C18 N3 N1 102.5(6) . .
C5 C6 C7 121.3(7) . .
C5 C6 C13 131.3(7) . .
C7 C6 C13 107.4(7) . .
C8 C7 C6 119.7(7) . .
C8 C7 C9 128.2(7) . .
C6 C7 C9 112.0(6) . .
C15 C14 C13 119.2(8) . .
C15 C14 H14 120.4 . .
C13 C14 H14 120.4 . .
C7 C9 C10 112.2(6) . .
C7 C9 C12 100.6(6) . .
C10 C9 C12 113.4(6) . .
C7 C9 C11 110.2(7) . .
C10 C9 C11 110.0(7) . .
C12 C9 C11 110.3(6) . .
C12 C17 C16 118.5(7) . .
C12 C17 H17 120.7 . .
C16 C17 H17 120.7 . .
C19 N2 C18 102.3(6) . .
C19 N2 Ni1 127.8(5) . .
C18 N2 Ni1 129.9(5) . .
C17 C16 C15 121.9(7) . .
C17 C16 N1 119.6(7) . .
C15 C16 N1 118.5(7) . .
C3 C8 C7 118.5(7) . .
C3 C8 H8 120.7 . .
C7 C8 H8 120.7 . .
C12 C13 C14 120.2(7) . .
C12 C13 C6 109.0(6) . .
C14 C13 C6 130.8(7) . .
C17 C12 C13 120.9(7) . .
C17 C12 C9 128.1(7) . .
C13 C12 C9 111.1(6) . .
N6 C1 N4 114.6(7) . .
N6 C1 H1 122.7 . .
N4 C1 H1 122.7 . .
C6 C5 C4 118.3(7) . .
C6 C5 H5 120.9 . .
C4 C5 H5 120.9 . .
C16 C15 C14 119.2(7) . .
C16 C15 H15 120.4 . .
C14 C15 H15 120.4 . .
N1 C19 N2 110.0(6) . .
N1 C19 H19 125.0 . .
N2 C19 H19 125.0 . .
N3 C18 N2 115.5(7) . .
N3 C18 H18 122.3 . .
N2 C18 H18 122.3 . .
C9 C10 H10A 109.5 . .
C9 C10 H10B 109.5 . .
H10A C10 H10B 109.5 . .
C9 C10 H10C 109.5 . .
H10A C10 H10C 109.5 . .
H10B C10 H10C 109.5 . .
C9 C11 H11A 109.5 . .
C9 C11 H11B 109.5 . .
H11A C11 H11B 109.5 . .
C9 C11 H11C 109.5 . .
H11A C11 H11C 109.5 . .
H11B C11 H11C 109.5 . .
C4 C3 C8 121.7(7) . .
C4 C3 N5 119.0(7) . .
C8 C3 N5 119.3(7) . .
I2 I1 I2 58.44(10) . 2_656
I2 I2 I1 61.51(9) 2_656 .
I2 I2 I1 60.05(10) 2_656 2_656
I1 I2 I1 93.70(13) . 2_656

loop_
_geom_bond_atom_site_label_1
_geom_bond_atom_site_label_2
_geom_bond_distance
_geom_bond_site_symmetry_2
N4 C2 1.346(9) .
N4 C1 1.366(10) .
N4 Ni1 2.095(6) 4_546
C2 N5 1.336(9) .
C2 H2 0.9500 .
N5 N6 1.385(9) .
N5 C3 1.429(9) .
N6 C1 1.316(10) .
Ni1 N4 2.095(6) 8
Ni1 N4 2.095(6) 4_556
Ni1 N2 2.120(6) 5_666
Ni1 N2 2.120(6) .
Ni1 Cl1 2.430(2) 5_666
Ni1 Cl1 2.430(2) .
N1 C19 1.333(9) .
N1 N3 1.373(8) .
N1 C16 1.433(9) .
C4 C3 1.379(11) .
C4 C5 1.389(10) .
C4 H4 0.9500 .
N3 C18 1.308(10) .
C6 C5 1.381(11) .
C6 C7 1.405(11) .
C6 C13 1.481(10) .
C7 C8 1.386(10) .
C7 C9 1.519(10) .
C14 C15 1.390(10) .
C14 C13 1.394(10) .
C14 H14 0.9500 .
C9 C10 1.523(11) .
C9 C12 1.539(10) .
C9 C11 1.549(12) .
C17 C12 1.377(10) .
C17 C16 1.378(11) .
C17 H17 0.9500 .
N2 C19 1.343(9) .
N2 C18 1.359(9) .
C16 C15 1.389(11) .
C8 C3 1.383(11) .
C8 H8 0.9500 .
C13 C12 1.389(11) .
C1 H1 0.9500 .
C5 H5 0.9500 .
C15 H15 0.9500 .
C19 H19 0.9500 .
C18 H18 0.9500 .
C10 H10A 0.9800 .
C10 H10B 0.9800 .
C10 H10C 0.9800 .
C11 H11A 0.9800 .
C11 H11B 0.9800 .
C11 H11C 0.9800 .
I1 I2 2.652(4) .
I1 I2 2.690(3) 2_656
I2 I2 2.608(4) 2_656
I2 I1 2.690(3) 2_656
I3 I3 2.879(19) 5_676

loop_
_geom_torsion_atom_site_label_1
_geom_torsion_atom_site_label_2
_geom_torsion_atom_site_label_3
_geom_torsion_atom_site_label_4
_geom_torsion
_geom_torsion_site_symmetry_1
_geom_torsion_site_symmetry_4
C1 N4 C2 N5 -2.1(8) . .
Ni1 N4 C2 N5 -175.1(5) 4_546 .
N4 C2 N5 N6 2.9(8) . .
N4 C2 N5 C3 175.7(7) . .
C2 N5 N6 C1 -2.3(8) . .
C3 N5 N6 C1 -175.7(7) . .
C19 N1 N3 C18 0.0(9) . .
C16 N1 N3 C18 177.6(7) . .
C5 C6 C7 C8 0.1(11) . .
C13 C6 C7 C8 -179.0(7) . .
C5 C6 C7 C9 178.8(7) . .
C13 C6 C7 C9 -0.3(9) . .
C8 C7 C9 C10 57.1(11) . .
C6 C7 C9 C10 -121.4(7) . .
C8 C7 C9 C12 177.8(7) . .
C6 C7 C9 C12 -0.7(8) . .
C8 C7 C9 C11 -65.8(10) . .
C6 C7 C9 C11 115.7(7) . .
N4 Ni1 N2 C19 147.0(7) 8 .
N4 Ni1 N2 C19 -33.0(7) 4_556 .
N2 Ni1 N2 C19 -64(100) 5_666 .
Cl1 Ni1 N2 C19 56.6(7) 5_666 .
Cl1 Ni1 N2 C19 -123.4(7) . .
N4 Ni1 N2 C18 -35.0(7) 8 .
N4 Ni1 N2 C18 145.0(7) 4_556 .
N2 Ni1 N2 C18 114(100) 5_666 .
Cl1 Ni1 N2 C18 -125.4(7) 5_666 .
Cl1 Ni1 N2 C18 54.6(7) . .
C12 C17 C16 C15 -2.3(11) . .
C12 C17 C16 N1 178.4(7) . .
C19 N1 C16 C17 -141.3(8) . .
N3 N1 C16 C17 41.6(10) . .
C19 N1 C16 C15 39.4(12) . .
N3 N1 C16 C15 -137.7(7) . .
C6 C7 C8 C3 -0.5(11) . .
C9 C7 C8 C3 -178.9(7) . .
C15 C14 C13 C12 -0.3(12) . .
C15 C14 C13 C6 179.1(8) . .
C5 C6 C13 C12 -177.7(8) . .
C7 C6 C13 C12 1.3(8) . .
C5 C6 C13 C14 2.9(14) . .
C7 C6 C13 C14 -178.2(8) . .
C16 C17 C12 C13 2.5(11) . .
C16 C17 C12 C9 -176.2(7) . .
C14 C13 C12 C17 -1.2(11) . .
C6 C13 C12 C17 179.3(7) . .
C14 C13 C12 C9 177.7(7) . .
C6 C13 C12 C9 -1.8(9) . .
C7 C9 C12 C17 -179.7(7) . .
C10 C9 C12 C17 -59.8(10) . .
C11 C9 C12 C17 64.0(10) . .
C7 C9 C12 C13 1.5(8) . .
C10 C9 C12 C13 121.4(7) . .
C11 C9 C12 C13 -114.8(7) . .
N5 N6 C1 N4 1.1(9) . .
C2 N4 C1 N6 0.6(9) . .
Ni1 N4 C1 N6 173.6(5) 4_546 .
C7 C6 C5 C4 0.8(11) . .
C13 C6 C5 C4 179.7(7) . .
C3 C4 C5 C6 -1.4(11) . .
C17 C16 C15 C14 0.9(12) . .
N1 C16 C15 C14 -179.8(7) . .
C13 C14 C15 C16 0.5(12) . .
N3 N1 C19 N2 -0.1(9) . .
C16 N1 C19 N2 -177.4(7) . .
C18 N2 C19 N1 0.1(9) . .
Ni1 N2 C19 N1 178.5(5) . .
N1 N3 C18 N2 0.1(9) . .
C19 N2 C18 N3 -0.1(9) . .
Ni1 N2 C18 N3 -178.5(6) . .
C5 C4 C3 C8 1.1(11) . .
C5 C4 C3 N5 -179.3(7) . .
C7 C8 C3 C4 -0.1(11) . .
C7 C8 C3 N5 -179.7(7) . .
C2 N5 C3 C4 44.4(11) . .
N6 N5 C3 C4 -143.6(7) . .
C2 N5 C3 C8 -136.0(8) . .
N6 N5 C3 C8 36.0(10) . .
I2 I1 I2 I1 52.82(11) 2_656 2_656
